data_7220229
loop_
_publ_author_name
'Pramanik, Animesh'
'Debnath, Kamalesh'
'Singha, Krishnadipti'

_publ_section_title
;
 Magnetically separable Fe3O4-SO3H nanoparticles as an efficient solid
 acid support for the facile synthesis of two types of spiroindole fused
 dihydropyridine derivatives under solvent free conditions
;
_journal_name_full 'RSC Adv.'
_journal_paper_doi 10.1039/C5RA00737B
_journal_year 2015
_chemical_formula_sum 'C31 H32 N2 O3'
_chemical_formula_weight 480.59
_chemical_name_systematic
; 
 ? 
;
_space_group_IT_number 14
_symmetry_cell_setting monoclinic
_symmetry_space_group_name_Hall '-P 2yn'
_symmetry_space_group_name_H-M 'P 1 21/n 1'
_atom_sites_solution_hydrogens geom
_atom_sites_solution_primary direct
_atom_sites_solution_secondary difmap
_audit_block_doi 10.5517/cc13zv42
_audit_creation_method SHELXL-97
_audit_update_record
;
2015-01-08 deposited with the CCDC.
2015-03-26 downloaded from the CCDC.
;
_cell_angle_alpha 90.00
_cell_angle_beta 103.074(4)
_cell_angle_gamma 90.00
_cell_formula_units_Z 4
_cell_length_a 8.866(2)
_cell_length_b 27.561(6)
_cell_length_c 10.836(3)
_cell_measurement_temperature 296(2)
_cell_volume 2579.2(11)
_computing_structure_refinement 'SHELXL-97 (Sheldrick, 2008)'
_computing_structure_solution 'SHELXS-97 (Sheldrick, 2008)'
_diffrn_ambient_temperature 296(2)
_diffrn_measured_fraction_theta_full 0.928
_diffrn_measured_fraction_theta_max 0.928
_diffrn_radiation_monochromator graphite
_diffrn_radiation_source 'fine-focus sealed tube'
_diffrn_radiation_type MoK\a
_diffrn_radiation_wavelength 0.71073
_diffrn_reflns_av_R_equivalents 0.0812
_diffrn_reflns_av_sigmaI/netI 0.0976
_diffrn_reflns_limit_h_max 11
_diffrn_reflns_limit_h_min -11
_diffrn_reflns_limit_k_max 33
_diffrn_reflns_limit_k_min -32
_diffrn_reflns_limit_l_max 12
_diffrn_reflns_limit_l_min -13
_diffrn_reflns_number 18598
_diffrn_reflns_theta_full 26.56
_diffrn_reflns_theta_max 26.56
_diffrn_reflns_theta_min 1.48
_exptl_absorpt_coefficient_mu 0.080
_exptl_crystal_colour red
_exptl_crystal_density_diffrn 1.238
_exptl_crystal_density_method 'not measured'
_exptl_crystal_description prismatic
_exptl_crystal_F_000 1024
_refine_diff_density_max 0.170
_refine_diff_density_min -0.179
_refine_diff_density_rms 0.040
_refine_ls_extinction_method none
_refine_ls_goodness_of_fit_ref 0.863
_refine_ls_hydrogen_treatment mixed
_refine_ls_matrix_type full
_refine_ls_number_parameters 329
_refine_ls_number_reflns 4993
_refine_ls_number_restraints 0
_refine_ls_restrained_S_all 0.863
_refine_ls_R_factor_all 0.1421
_refine_ls_R_factor_gt 0.0551
_refine_ls_shift/su_max 0.000
_refine_ls_shift/su_mean 0.000
_refine_ls_structure_factor_coef Fsqd
_refine_ls_weighting_details 'calc w=1/[\s^2^(Fo^2^)+(0.0894P)^2^+0.0000P] where P=(Fo^2^+2Fc^2^)/3'
_refine_ls_weighting_scheme calc
_refine_ls_wR_factor_gt 0.1294
_refine_ls_wR_factor_ref 0.1717
_reflns_number_gt 2381
_reflns_number_total 4993
_reflns_threshold_expression >2sigma(I)
_cod_data_source_file c5ra00737b2.cif
_cod_data_source_block kamalesh
_cod_depositor_comments
;
The following automatic conversions were performed:

'_symmetry_cell_setting' value 'Monoclinic' changed to 'monoclinic'
according to
/usr/data/users/saulius/crontab/automatic-downloads/rss-feeds/RSC/lib/dictionaries/cif_core.dic
dictionary named 'cif_core.dic' version 2.4.2 from 2011-04-26.

Automatic conversion script
Id: cif_fix_values 3271 2015-04-21 07:52:19Z andrius 
;
_cod_original_cell_volume 2579.3(10)
_cod_original_sg_symbol_H-M 'P2(1)/n  '
_cod_database_code 7220229

loop_
_symmetry_equiv_pos_as_xyz
'x, y, z'
'-x+1/2, y+1/2, -z+1/2'
'-x, -y, -z'
'x-1/2, -y-1/2, z-1/2'

loop_
_atom_site_label
_atom_site_type_symbol
_atom_site_fract_x
_atom_site_fract_y
_atom_site_fract_z
_atom_site_U_iso_or_equiv
_atom_site_adp_type
_atom_site_occupancy
_atom_site_symmetry_multiplicity
_atom_site_calc_flag
_atom_site_refinement_flags
O1 O 0.5574(2) 0.20497(7) 0.54336(19) 0.0656(6) Uani 1 1 d .
O2 O 0.3273(2) 0.12939(7) 0.3586(2) 0.0620(6) Uani 1 1 d .
O3 O 0.5492(2) 0.07651(8) 0.14416(19) 0.0667(6) Uani 1 1 d .
C50 C 0.3491(4) 0.20681(11) 0.1839(3) 0.0617(9) Uani 1 1 d .
H1A H 0.3747 0.2411 0.1891 0.074 Uiso 1 1 calc R
H1B H 0.2558 0.2025 0.2154 0.074 Uiso 1 1 calc R
N2 N 0.7040(2) 0.03902(8) 0.5810(2) 0.0445(6) Uani 1 1 d .
C1 C 0.3171(5) 0.19133(14) 0.0480(3) 0.0998(13) Uani 1 1 d .
H1C H 0.4103 0.1937 0.0174 0.150 Uiso 1 1 calc R
H1D H 0.2392 0.2120 -0.0016 0.150 Uiso 1 1 calc R
H1E H 0.2812 0.1584 0.0409 0.150 Uiso 1 1 calc R
N5 N 0.4745(3) 0.17993(8) 0.2646(2) 0.0480(6) Uani 1 1 d .
C3 C 0.4519(3) 0.14382(10) 0.3444(3) 0.0458(7) Uani 1 1 d .
C4 C 0.6120(3) 0.12340(10) 0.4118(2) 0.0413(7) Uani 1 1 d .
C5 C 0.6356(3) 0.12383(10) 0.5547(3) 0.0430(7) Uani 1 1 d .
C6 C 0.6845(3) 0.08492(10) 0.6309(2) 0.0416(7) Uani 1 1 d .
C7 C 0.7435(3) -0.00364(10) 0.6653(3) 0.0463(7) Uani 1 1 d .
H7A H 0.6945 -0.0323 0.6217 0.056 Uiso 1 1 calc R
H7B H 0.7025 0.0011 0.7402 0.056 Uiso 1 1 calc R
C8 C 0.9175(3) -0.01218(10) 0.7058(3) 0.0537(8) Uani 1 1 d .
H8A H 0.9589 -0.0166 0.6310 0.064 Uiso 1 1 calc R
H8B H 0.9665 0.0163 0.7504 0.064 Uiso 1 1 calc R
C9 C 0.9567(4) -0.05626(12) 0.7909(3) 0.0709(10) Uani 1 1 d .
H9A H 0.9226 -0.0852 0.7413 0.085 Uiso 1 1 calc R
H9B H 1.0684 -0.0582 0.8202 0.085 Uiso 1 1 calc R
C10 C 0.8846(4) -0.05592(16) 0.9050(4) 0.1080(15) Uani 1 1 d .
H10A H 0.9047 -0.0253 0.9478 0.162 Uiso 1 1 calc R
H10B H 0.9286 -0.0816 0.9618 0.162 Uiso 1 1 calc R
H10C H 0.7748 -0.0607 0.8777 0.162 Uiso 1 1 calc R
C11 C 0.7176(3) 0.08915(11) 0.7721(3) 0.0525(8) Uani 1 1 d .
H11A H 0.8041 0.0681 0.8080 0.063 Uiso 1 1 calc R
H11B H 0.6283 0.0775 0.8010 0.063 Uiso 1 1 calc R
C12 C 0.7554(3) 0.14028(11) 0.8230(3) 0.0537(8) Uani 1 1 d .
C13 C 0.9136(3) 0.15630(12) 0.8033(3) 0.0705(10) Uani 1 1 d .
H13A H 0.9106 0.1576 0.7142 0.106 Uiso 1 1 calc R
H13B H 0.9912 0.1335 0.8433 0.106 Uiso 1 1 calc R
H13C H 0.9382 0.1878 0.8398 0.106 Uiso 1 1 calc R
C14 C 0.7553(4) 0.14108(13) 0.9643(3) 0.0811(11) Uani 1 1 d .
H14A H 0.7836 0.1729 0.9979 0.122 Uiso 1 1 calc R
H14B H 0.8285 0.1178 1.0083 0.122 Uiso 1 1 calc R
H14C H 0.6537 0.1331 0.9753 0.122 Uiso 1 1 calc R
C15 C 0.6293(3) 0.17371(10) 0.7519(3) 0.0533(8) Uani 1 1 d .
H15A H 0.5329 0.1660 0.7756 0.064 Uiso 1 1 calc R
H15B H 0.6559 0.2069 0.7774 0.064 Uiso 1 1 calc R
C16 C 0.6052(3) 0.16999(11) 0.6109(3) 0.0469(7) Uani 1 1 d .
C17 C 0.6333(3) 0.18873(10) 0.2756(3) 0.0474(7) Uani 1 1 d .
C18 C 0.7015(4) 0.22318(12) 0.2141(3) 0.0650(9) Uani 1 1 d .
H18 H 0.6426 0.2447 0.1566 0.078 Uiso 1 1 calc R
C19 C 0.8609(5) 0.22444(14) 0.2413(4) 0.0821(11) Uani 1 1 d .
H19 H 0.9102 0.2470 0.2001 0.099 Uiso 1 1 calc R
C20 C 0.9486(4) 0.19354(15) 0.3269(4) 0.0776(11) Uani 1 1 d .
H20 H 1.0561 0.1957 0.3437 0.093 Uiso 1 1 calc R
C21 C 0.8789(3) 0.15888(12) 0.3894(3) 0.0601(8) Uani 1 1 d .
H21 H 0.9382 0.1377 0.4477 0.072 Uiso 1 1 calc R
C22 C 0.7198(3) 0.15693(10) 0.3624(2) 0.0447(7) Uani 1 1 d .
C23 C 0.6284(3) 0.07178(10) 0.3718(2) 0.0426(7) Uani 1 1 d .
C24 C 0.6017(3) 0.05402(11) 0.2419(3) 0.0482(7) Uani 1 1 d .
C25 C 0.6470(3) 0.00183(11) 0.2505(3) 0.0474(7) Uani 1 1 d .
C26 C 0.6497(3) -0.03013(12) 0.1547(3) 0.0605(9) Uani 1 1 d .
H26 H 0.6191 -0.0206 0.0705 0.073 Uiso 1 1 calc R
C27 C 0.6992(4) -0.07735(13) 0.1863(3) 0.0694(10) Uani 1 1 d .
H27 H 0.7035 -0.0997 0.1228 0.083 Uiso 1 1 calc R
C28 C 0.7414(4) -0.09089(12) 0.3102(3) 0.0675(9) Uani 1 1 d .
H28 H 0.7730 -0.1227 0.3300 0.081 Uiso 1 1 calc R
C29 C 0.7384(3) -0.05841(11) 0.4081(3) 0.0570(8) Uani 1 1 d .
H29 H 0.7677 -0.0683 0.4921 0.068 Uiso 1 1 calc R
C30 C 0.6911(3) -0.01103(10) 0.3784(3) 0.0458(7) Uani 1 1 d .
C31 C 0.6755(3) 0.03402(10) 0.4519(3) 0.0417(7) Uani 1 1 d .

loop_
_atom_site_aniso_label
_atom_site_aniso_U_11
_atom_site_aniso_U_22
_atom_site_aniso_U_33
_atom_site_aniso_U_23
_atom_site_aniso_U_13
_atom_site_aniso_U_12
O1 0.0818(15) 0.0529(14) 0.0613(14) 0.0051(11) 0.0145(11) 0.0202(11)
O2 0.0380(11) 0.0721(15) 0.0759(15) 0.0150(11) 0.0130(10) 0.0001(10)
O3 0.0833(15) 0.0665(15) 0.0470(13) 0.0037(11) 0.0079(11) 0.0015(12)
C50 0.069(2) 0.056(2) 0.058(2) 0.0079(16) 0.0089(16) 0.0155(16)
N2 0.0453(13) 0.0461(15) 0.0426(15) 0.0059(12) 0.0111(10) 0.0057(11)
C1 0.113(3) 0.100(3) 0.068(3) -0.001(2) -0.018(2) 0.017(2)
N5 0.0485(14) 0.0483(16) 0.0458(14) 0.0075(12) 0.0077(11) 0.0046(11)
C3 0.0453(17) 0.0457(19) 0.0463(18) 0.0036(14) 0.0104(13) 0.0021(13)
C4 0.0342(14) 0.0467(18) 0.0420(17) 0.0046(13) 0.0064(12) 0.0004(12)
C5 0.0372(15) 0.0451(18) 0.0466(18) 0.0030(15) 0.0093(12) 0.0012(12)
C6 0.0357(14) 0.0444(18) 0.0458(17) 0.0011(15) 0.0113(12) 0.0020(12)
C7 0.0433(15) 0.0444(18) 0.0516(17) 0.0072(14) 0.0117(12) 0.0028(13)
C8 0.0429(16) 0.051(2) 0.065(2) 0.0062(16) 0.0091(14) 0.0015(13)
C9 0.0506(19) 0.067(2) 0.088(3) 0.020(2) 0.0011(17) 0.0090(16)
C10 0.084(3) 0.146(4) 0.088(3) 0.054(3) 0.009(2) 0.007(3)
C11 0.0511(17) 0.057(2) 0.0501(19) 0.0054(15) 0.0122(14) 0.0097(15)
C12 0.0601(19) 0.054(2) 0.0460(19) -0.0003(15) 0.0093(14) 0.0128(15)
C13 0.0544(19) 0.071(2) 0.077(2) -0.0007(19) -0.0048(16) 0.0026(17)
C14 0.108(3) 0.088(3) 0.044(2) 0.0019(18) 0.0114(18) 0.031(2)
C15 0.0538(17) 0.054(2) 0.0526(19) -0.0049(15) 0.0123(14) 0.0107(14)
C16 0.0405(16) 0.051(2) 0.0499(19) 0.0009(16) 0.0108(13) 0.0052(13)
C17 0.0567(18) 0.0442(18) 0.0439(17) -0.0048(14) 0.0173(14) -0.0098(14)
C18 0.090(3) 0.052(2) 0.057(2) -0.0027(16) 0.0252(18) -0.0213(18)
C19 0.097(3) 0.080(3) 0.078(3) -0.012(2) 0.037(2) -0.046(2)
C20 0.057(2) 0.099(3) 0.084(3) -0.021(2) 0.029(2) -0.032(2)
C21 0.0455(18) 0.069(2) 0.066(2) -0.0064(18) 0.0150(15) -0.0102(16)
C22 0.0407(15) 0.0504(18) 0.0453(17) -0.0057(15) 0.0144(13) -0.0058(13)
C23 0.0362(14) 0.0476(19) 0.0442(17) 0.0022(14) 0.0095(12) -0.0018(12)
C24 0.0421(16) 0.057(2) 0.0459(19) 0.0029(16) 0.0105(13) -0.0056(14)
C25 0.0416(15) 0.0513(19) 0.0503(19) -0.0038(16) 0.0124(13) -0.0041(14)
C26 0.060(2) 0.062(2) 0.061(2) -0.0071(18) 0.0156(16) -0.0032(17)
C27 0.072(2) 0.065(3) 0.074(3) -0.019(2) 0.0219(18) -0.0028(18)
C28 0.070(2) 0.050(2) 0.085(3) -0.009(2) 0.0224(19) 0.0047(17)
C29 0.0592(19) 0.052(2) 0.062(2) -0.0016(17) 0.0171(15) 0.0027(15)
C30 0.0360(15) 0.0448(19) 0.059(2) -0.0028(15) 0.0160(13) -0.0025(13)
C31 0.0328(14) 0.0444(18) 0.0492(19) 0.0022(15) 0.0115(12) 0.0001(12)

loop_
_atom_type_symbol
_atom_type_description
_atom_type_scat_dispersion_real
_atom_type_scat_dispersion_imag
_atom_type_scat_source
C C 0.0033 0.0016 'International Tables Vol C Tables 4.2.6.8 and 6.1.1.4'
H H 0.0000 0.0000 'International Tables Vol C Tables 4.2.6.8 and 6.1.1.4'
N N 0.0061 0.0033 'International Tables Vol C Tables 4.2.6.8 and 6.1.1.4'
O O 0.0106 0.0060 'International Tables Vol C Tables 4.2.6.8 and 6.1.1.4'

loop_
_geom_angle_atom_site_label_1
_geom_angle_atom_site_label_2
_geom_angle_atom_site_label_3
_geom_angle
N5 C50 C1 113.3(3)
N5 C50 H1A 108.9
C1 C50 H1A 108.9
N5 C50 H1B 108.9
C1 C50 H1B 108.9
H1A C50 H1B 107.7
C31 N2 C6 118.3(2)
C31 N2 C7 120.9(2)
C6 N2 C7 120.7(2)
C50 C1 H1C 109.5
C50 C1 H1D 109.5
H1C C1 H1D 109.5
C50 C1 H1E 109.5
H1C C1 H1E 109.5
H1D C1 H1E 109.5
C3 N5 C17 111.1(2)
C3 N5 C50 123.5(2)
C17 N5 C50 125.4(2)
O2 C3 N5 126.0(3)
O2 C3 C4 125.7(3)
N5 C3 C4 108.3(2)
C23 C4 C22 111.5(2)
C23 C4 C5 107.6(2)
C22 C4 C5 113.9(2)
C23 C4 C3 110.3(2)
C22 C4 C3 101.3(2)
C5 C4 C3 112.3(2)
C6 C5 C16 119.8(3)
C6 C5 C4 124.4(3)
C16 C5 C4 115.9(2)
C5 C6 N2 121.8(2)
C5 C6 C11 121.3(3)
N2 C6 C11 116.9(2)
N2 C7 C8 112.5(2)
N2 C7 H7A 109.1
C8 C7 H7A 109.1
N2 C7 H7B 109.1
C8 C7 H7B 109.1
H7A C7 H7B 107.8
C9 C8 C7 112.1(2)
C9 C8 H8A 109.2
C7 C8 H8A 109.2
C9 C8 H8B 109.2
C7 C8 H8B 109.2
H8A C8 H8B 107.9
C10 C9 C8 114.2(3)
C10 C9 H9A 108.7
C8 C9 H9A 108.7
C10 C9 H9B 108.7
C8 C9 H9B 108.7
H9A C9 H9B 107.6
C9 C10 H10A 109.5
C9 C10 H10B 109.5
H10A C10 H10B 109.5
C9 C10 H10C 109.5
H10A C10 H10C 109.5
H10B C10 H10C 109.5
C6 C11 C12 114.8(2)
C6 C11 H11A 108.6
C12 C11 H11A 108.6
C6 C11 H11B 108.6
C12 C11 H11B 108.6
H11A C11 H11B 107.5
C15 C12 C11 107.5(2)
C15 C12 C13 110.3(3)
C11 C12 C13 110.5(2)
C15 C12 C14 109.4(2)
C11 C12 C14 109.0(3)
C13 C12 C14 110.1(3)
C12 C13 H13A 109.5
C12 C13 H13B 109.5
H13A C13 H13B 109.5
C12 C13 H13C 109.5
H13A C13 H13C 109.5
H13B C13 H13C 109.5
C12 C14 H14A 109.5
C12 C14 H14B 109.5
H14A C14 H14B 109.5
C12 C14 H14C 109.5
H14A C14 H14C 109.5
H14B C14 H14C 109.5
C16 C15 C12 113.3(2)
C16 C15 H15A 108.9
C12 C15 H15A 108.9
C16 C15 H15B 108.9
C12 C15 H15B 108.9
H15A C15 H15B 107.7
O1 C16 C5 120.5(3)
O1 C16 C15 120.3(3)
C5 C16 C15 119.2(2)
C18 C17 C22 121.9(3)
C18 C17 N5 128.2(3)
C22 C17 N5 109.8(2)
C19 C18 C17 117.1(3)
C19 C18 H18 121.4
C17 C18 H18 121.4
C20 C19 C18 122.0(3)
C20 C19 H19 119.0
C18 C19 H19 119.0
C19 C20 C21 120.7(3)
C19 C20 H20 119.7
C21 C20 H20 119.7
C22 C21 C20 118.0(3)
C22 C21 H21 121.0
C20 C21 H21 121.0
C21 C22 C17 120.3(3)
C21 C22 C4 130.4(3)
C17 C22 C4 109.3(2)
C31 C23 C24 108.6(2)
C31 C23 C4 125.2(2)
C24 C23 C4 126.2(2)
O3 C24 C23 127.7(3)
O3 C24 C25 125.9(3)
C23 C24 C25 106.3(2)
C26 C25 C30 122.7(3)
C26 C25 C24 128.7(3)
C30 C25 C24 108.5(2)
C25 C26 C27 118.4(3)
C25 C26 H26 120.8
C27 C26 H26 120.8
C28 C27 C26 120.0(3)
C28 C27 H27 120.0
C26 C27 H27 120.0
C27 C28 C29 121.8(3)
C27 C28 H28 119.1
C29 C28 H28 119.1
C30 C29 C28 119.0(3)
C30 C29 H29 120.5
C28 C29 H29 120.5
C29 C30 C25 118.1(3)
C29 C30 C31 135.8(3)
C25 C30 C31 106.1(2)
C23 C31 N2 122.3(2)
C23 C31 C30 110.3(3)
N2 C31 C30 127.4(2)

loop_
_geom_bond_atom_site_label_1
_geom_bond_atom_site_label_2
_geom_bond_distance
O1 C16 1.226(3)
O2 C3 1.216(3)
O3 C24 1.225(3)
C50 N5 1.452(3)
C50 C1 1.498(4)
C50 H1A 0.9700
C50 H1B 0.9700
N2 C31 1.372(3)
N2 C6 1.402(3)
N2 C7 1.482(3)
C1 H1C 0.9600
C1 H1D 0.9600
C1 H1E 0.9600
N5 C3 1.363(3)
N5 C17 1.406(3)
C3 C4 1.548(3)
C4 C23 1.504(4)
C4 C22 1.512(4)
C4 C5 1.515(4)
C5 C6 1.363(4)
C5 C16 1.461(4)
C6 C11 1.496(4)
C7 C8 1.523(3)
C7 H7A 0.9700
C7 H7B 0.9700
C8 C9 1.517(4)
C8 H8A 0.9700
C8 H8B 0.9700
C9 C10 1.515(5)
C9 H9A 0.9700
C9 H9B 0.9700
C10 H10A 0.9600
C10 H10B 0.9600
C10 H10C 0.9600
C11 C12 1.523(4)
C11 H11A 0.9700
C11 H11B 0.9700
C12 C15 1.518(4)
C12 C13 1.531(4)
C12 C14 1.532(4)
C13 H13A 0.9600
C13 H13B 0.9600
C13 H13C 0.9600
C14 H14A 0.9600
C14 H14B 0.9600
C14 H14C 0.9600
C15 C16 1.498(4)
C15 H15A 0.9700
C15 H15B 0.9700
C17 C18 1.377(4)
C17 C22 1.383(4)
C18 C19 1.376(5)
C18 H18 0.9300
C19 C20 1.366(5)
C19 H19 0.9300
C20 C21 1.394(4)
C20 H20 0.9300
C21 C22 1.376(4)
C21 H21 0.9300
C23 C31 1.359(3)
C23 C24 1.458(4)
C24 C25 1.491(4)
C25 C26 1.366(4)
C25 C30 1.398(4)
C26 C27 1.391(4)
C26 H26 0.9300
C27 C28 1.362(4)
C27 H27 0.9300
C28 C29 1.393(4)
C28 H28 0.9300
C29 C30 1.387(4)
C29 H29 0.9300
C30 C31 1.498(4)
